data_1514352
loop_
_publ_author_name
'Yin, Hang'
'Wang, Teng'
'Jiao, Ning'

_publ_section_title
;
 Copper-Catalyzed Oxoazidation and Alkoxyazidation of Indoles.
;
_journal_issue 9
_journal_name_full 'Organic letters'
_journal_page_first 2302
_journal_page_last 2305
_journal_paper_doi 10.1021/ol500793c
_journal_volume 16
_journal_year 2014
_chemical_formula_sum 'C9 H8 N4 O'
_chemical_formula_weight 188.19
_chemical_name_systematic
; 
 ? 
;
_space_group_IT_number 14
_symmetry_cell_setting monoclinic
_symmetry_space_group_name_Hall '-P 2ybc'
_symmetry_space_group_name_H-M 'P 1 21/c 1'
_atom_sites_solution_hydrogens geom
_atom_sites_solution_primary direct
_atom_sites_solution_secondary difmap
_audit_creation_method SHELXL-97
_cell_angle_alpha 90.00
_cell_angle_beta 124.828(2)
_cell_angle_gamma 90.00
_cell_formula_units_Z 4
_cell_length_a 9.0114(6)
_cell_length_b 11.6358(10)
_cell_length_c 10.5021(9)
_cell_measurement_temperature 173(2)
_cell_volume 903.94(13)
_computing_structure_refinement 'SHELXL-97 (Sheldrick, 2008)'
_computing_structure_solution 'SHELXS-97 (Sheldrick, 2008)'
_diffrn_ambient_temperature 173(2)
_diffrn_measured_fraction_theta_full 1.000
_diffrn_measured_fraction_theta_max 1.000
_diffrn_radiation_monochromator graphite
_diffrn_radiation_source 'fine-focus sealed tube'
_diffrn_radiation_type MoK\a
_diffrn_radiation_wavelength 0.71073
_diffrn_reflns_av_R_equivalents 0.0314
_diffrn_reflns_av_sigmaI/netI 0.0212
_diffrn_reflns_limit_h_max 10
_diffrn_reflns_limit_h_min -10
_diffrn_reflns_limit_k_max 13
_diffrn_reflns_limit_k_min -13
_diffrn_reflns_limit_l_max 12
_diffrn_reflns_limit_l_min -12
_diffrn_reflns_number 10365
_diffrn_reflns_theta_full 24.99
_diffrn_reflns_theta_max 24.99
_diffrn_reflns_theta_min 2.75
_exptl_absorpt_coefficient_mu 0.097
_exptl_absorpt_correction_T_max 0.9913
_exptl_absorpt_correction_T_min 0.9613
_exptl_absorpt_correction_type multi-scan
_exptl_crystal_colour colorless
_exptl_crystal_density_diffrn 1.383
_exptl_crystal_density_method 'not measured'
_exptl_crystal_description block
_exptl_crystal_F_000 392
_exptl_crystal_size_max 0.41
_exptl_crystal_size_mid 0.21
_exptl_crystal_size_min 0.09
_refine_diff_density_max 0.192
_refine_diff_density_min -0.164
_refine_diff_density_rms 0.035
_refine_ls_extinction_method none
_refine_ls_goodness_of_fit_ref 1.057
_refine_ls_hydrogen_treatment constr
_refine_ls_matrix_type full
_refine_ls_number_parameters 127
_refine_ls_number_reflns 1603
_refine_ls_number_restraints 3
_refine_ls_restrained_S_all 1.059
_refine_ls_R_factor_all 0.0390
_refine_ls_R_factor_gt 0.0344
_refine_ls_shift/su_max 0.000
_refine_ls_shift/su_mean 0.000
_refine_ls_structure_factor_coef Fsqd
_refine_ls_weighting_details 'calc w=1/[\s^2^(Fo^2^)+(0.0403P)^2^+0.2844P] where P=(Fo^2^+2Fc^2^)/3'
_refine_ls_weighting_scheme calc
_refine_ls_wR_factor_gt 0.0837
_refine_ls_wR_factor_ref 0.0874
_reflns_number_gt 1420
_reflns_number_total 1603
_reflns_threshold_expression >2sigma(I)
_cod_data_source_file ol500793c_si_002.cif
_cod_data_source_block z
_cod_depositor_comments
;
The following automatic conversions were performed:

'_symmetry_cell_setting' value 'Monoclinic' changed to 'monoclinic'
according to
/usr/data/users/saulius/crontab/automatic-downloads/rss-feeds/ACS/lib/dictionaries/cif_core.dic
dictionary named 'cif_core.dic' version 2.4.2 from 2011-04-26.

Automatic conversion script
Id: cif_fix_values 2281 2013-09-26 08:29:07Z andrius 

 Adding full bibliography for 1514352.cif.
;
_cod_original_sg_symbol_H-M P2(1)/c
_cod_database_code 1514352

loop_
_symmetry_equiv_pos_as_xyz
'x, y, z'
'-x, y+1/2, -z+1/2'
'-x, -y, -z'
'x, -y-1/2, z-1/2'

loop_
_atom_site_label
_atom_site_type_symbol
_atom_site_fract_x
_atom_site_fract_y
_atom_site_fract_z
_atom_site_U_iso_or_equiv
_atom_site_adp_type
_atom_site_occupancy
_atom_site_symmetry_multiplicity
_atom_site_calc_flag
_atom_site_refinement_flags
O1 O 0.48081(12) 0.09598(8) 0.13635(11) 0.0311(3) Uani 1 1 d .
N1 N 0.72783(15) 0.04564(9) 0.13580(12) 0.0269(3) Uani 1 1 d .
H1A H 0.6769 -0.0064 0.0617 0.032 Uiso 1 1 calc R
N2 N 0.72172(16) 0.29941(10) 0.29371(14) 0.0326(3) Uani 1 1 d U
N3 N 0.58345(17) 0.31853(10) 0.28969(13) 0.0326(3) Uani 1 1 d U
N4 N 0.46033(19) 0.34782(11) 0.28422(17) 0.0460(4) Uani 1 1 d U
C1 C 0.90952(18) 0.08065(11) 0.21455(14) 0.0252(3) Uani 1 1 d .
C2 C 1.03782(19) 0.04413(12) 0.19150(15) 0.0306(3) Uani 1 1 d .
H2B H 1.0114 -0.0134 0.1171 0.037 Uiso 1 1 calc R
C3 C 1.2077(2) 0.09493(13) 0.28167(17) 0.0366(4) Uani 1 1 d .
H3A H 1.2990 0.0725 0.2678 0.044 Uiso 1 1 calc R
C4 C 1.2461(2) 0.17754(13) 0.39123(18) 0.0386(4) Uani 1 1 d .
H4A H 1.3628 0.2116 0.4505 0.046 Uiso 1 1 calc R
C5 C 1.11651(19) 0.21158(12) 0.41611(16) 0.0333(3) Uani 1 1 d .
H5A H 1.1441 0.2670 0.4932 0.040 Uiso 1 1 calc R
C6 C 0.94671(17) 0.16262(11) 0.32572(14) 0.0256(3) Uani 1 1 d .
C7 C 0.78159(18) 0.17717(11) 0.32661(15) 0.0253(3) Uani 1 1 d .
C8 C 0.64172(18) 0.10154(11) 0.18791(14) 0.0247(3) Uani 1 1 d .
C9 C 0.8079(2) 0.13367(13) 0.47558(16) 0.0352(4) Uani 1 1 d .
H9A H 0.8967 0.1821 0.5629 0.053 Uiso 1 1 calc R
H9B H 0.8514 0.0541 0.4948 0.053 Uiso 1 1 calc R
H9C H 0.6924 0.1369 0.4646 0.053 Uiso 1 1 calc R

loop_
_atom_site_aniso_label
_atom_site_aniso_U_11
_atom_site_aniso_U_22
_atom_site_aniso_U_33
_atom_site_aniso_U_23
_atom_site_aniso_U_13
_atom_site_aniso_U_12
O1 0.0263(6) 0.0307(5) 0.0337(5) -0.0054(4) 0.0156(5) -0.0019(4)
N1 0.0268(6) 0.0273(6) 0.0249(6) -0.0065(5) 0.0137(5) -0.0038(5)
N2 0.0336(7) 0.0244(6) 0.0402(7) -0.0014(5) 0.0212(6) -0.0008(5)
N3 0.0372(7) 0.0232(6) 0.0351(7) -0.0049(5) 0.0193(6) -0.0005(5)
N4 0.0463(8) 0.0353(7) 0.0603(9) -0.0078(6) 0.0328(7) 0.0043(6)
C1 0.0265(7) 0.0252(7) 0.0214(6) 0.0028(5) 0.0123(6) -0.0014(5)
C2 0.0353(8) 0.0333(7) 0.0272(7) -0.0012(6) 0.0201(6) -0.0006(6)
C3 0.0326(8) 0.0448(9) 0.0375(8) 0.0020(7) 0.0230(7) -0.0008(6)
C4 0.0287(8) 0.0444(9) 0.0395(8) -0.0040(7) 0.0175(7) -0.0091(6)
C5 0.0315(8) 0.0321(8) 0.0302(7) -0.0059(6) 0.0140(6) -0.0058(6)
C6 0.0281(7) 0.0244(6) 0.0221(6) 0.0024(5) 0.0130(6) 0.0002(5)
C7 0.0282(7) 0.0216(6) 0.0245(6) -0.0007(5) 0.0141(6) -0.0004(5)
C8 0.0270(7) 0.0216(6) 0.0239(6) 0.0017(5) 0.0136(6) -0.0003(5)
C9 0.0410(9) 0.0376(8) 0.0274(7) 0.0012(6) 0.0197(7) 0.0015(6)

loop_
_atom_type_symbol
_atom_type_description
_atom_type_scat_dispersion_real
_atom_type_scat_dispersion_imag
_atom_type_scat_source
C C 0.0033 0.0016 'International Tables Vol C Tables 4.2.6.8 and 6.1.1.4'
H H 0.0000 0.0000 'International Tables Vol C Tables 4.2.6.8 and 6.1.1.4'
N N 0.0061 0.0033 'International Tables Vol C Tables 4.2.6.8 and 6.1.1.4'
O O 0.0106 0.0060 'International Tables Vol C Tables 4.2.6.8 and 6.1.1.4'

loop_
_geom_angle_atom_site_label_1
_geom_angle_atom_site_label_2
_geom_angle_atom_site_label_3
_geom_angle
C8 N1 C1 111.62(11)
C8 N1 H1A 124.2
C1 N1 H1A 124.2
N3 N2 C7 113.71(11)
N4 N3 N2 172.72(14)
C2 C1 C6 122.33(12)
C2 C1 N1 128.22(12)
C6 C1 N1 109.45(11)
C1 C2 C3 117.23(13)
C1 C2 H2B 121.4
C3 C2 H2B 121.4
C4 C3 C2 121.12(14)
C4 C3 H3A 119.4
C2 C3 H3A 119.4
C3 C4 C5 121.06(13)
C3 C4 H4A 119.5
C5 C4 H4A 119.5
C6 C5 C4 118.20(13)
C6 C5 H5A 120.9
C4 C5 H5A 120.9
C5 C6 C1 120.03(12)
C5 C6 C7 131.40(12)
C1 C6 C7 108.51(11)
N2 C7 C6 109.55(10)
N2 C7 C9 112.17(11)
C6 C7 C9 113.19(11)
N2 C7 C8 109.43(10)
C6 C7 C8 101.97(10)
C9 C7 C8 110.03(11)
O1 C8 N1 127.32(12)
O1 C8 C7 124.66(11)
N1 C8 C7 108.02(11)
C7 C9 H9A 109.5
C7 C9 H9B 109.5
H9A C9 H9B 109.5
C7 C9 H9C 109.5
H9A C9 H9C 109.5
H9B C9 H9C 109.5

loop_
_geom_bond_atom_site_label_1
_geom_bond_atom_site_label_2
_geom_bond_distance
O1 C8 1.2260(16)
N1 C8 1.3453(17)
N1 C1 1.4086(17)
N1 H1A 0.8800
N2 N3 1.2424(17)
N2 C7 1.4902(17)
N3 N4 1.1304(17)
C1 C2 1.3768(19)
C1 C6 1.3921(18)
C2 C3 1.391(2)
C2 H2B 0.9500
C3 C4 1.383(2)
C3 H3A 0.9500
C4 C5 1.392(2)
C4 H4A 0.9500
C5 C6 1.3813(19)
C5 H5A 0.9500
C6 C7 1.5029(18)
C7 C9 1.5285(18)
C7 C8 1.5452(18)
C9 H9A 0.9800
C9 H9B 0.9800
C9 H9C 0.9800
